data_2241102
loop_
_publ_author_name
'Wenger, Emmanuel'
'Moulat, Laure'
'Legrand, Baptiste'
'Amblard, Muriel'
'Calm\`es, Monique'
'Didierjean, Claude'

_publ_section_title
;
 Crystal structure of
 Boc-(<i>S</i>)-ABOC-(<i>S</i>)-Ala-(<i>S</i>)-ABOC-(<i>S</i>)-Phe-OBn
 chloroform monosolvate
;
_journal_coeditor_code IS5415
_journal_issue 10
_journal_name_full 'Acta Crystallographica Section E'
_journal_page_first 1193
_journal_page_last 1195
_journal_paper_doi 10.1107/S2056989015016941
_journal_volume 71
_journal_year 2015
_chemical_formula_iupac 'C42 H56 N4 O7, C H Cl3'
_chemical_formula_moiety 'C42 H56 N4 O7, C H Cl3'
_chemical_formula_sum 'C43 H57 Cl3 N4 O7'
_chemical_formula_weight 848.27
_chemical_name_systematic
'Phenyl (<i>S</i>)-2-[(<i>S</i>)-(1-{2-[(<i>S</i>)-(1-{[(<i>tert</i>-butoxy)carbonyl]amino}bicyclo[2.2.2]octan-2-yl)formamido]propanamido}bicyclo[2.2.2]octan-2-yl)formamido]-3-phenylpropanoate chloroform monosolvate'
_space_group_IT_number 1
_symmetry_cell_setting triclinic
_symmetry_space_group_name_Hall 'P 1'
_symmetry_space_group_name_H-M 'P 1'
_atom_sites_solution_hydrogens geom
_audit_creation_method 'WinGX routine CIF_UPDATE'
_cell_angle_alpha 63.489(2)
_cell_angle_beta 86.467(2)
_cell_angle_gamma 89.069(2)
_cell_formula_units_Z 1
_cell_length_a 9.2194(6)
_cell_length_b 10.8908(6)
_cell_length_c 11.8698(7)
_cell_measurement_reflns_used 9972
_cell_measurement_temperature 100(2)
_cell_measurement_theta_max 52.90
_cell_measurement_theta_min 5.683
_cell_volume 1064.38(11)
_computing_cell_refinement
;
SAINT (Bruker,  2014)
;
_computing_data_collection
;
APEX2 (Bruker, 2014)
;
_computing_data_reduction
;
SAINT (Bruker,  2014)
;
_computing_molecular_graphics
;
Mercury (Macrae <i>et al.</i>,  2008) and PyMOL (DeLano, 2002)
;
_computing_publication_material
;
WinGX (Farrugia, 2012) and enCIFer (Allen <i>et al.</i>,  2004)
;
_computing_structure_refinement
;
SHELXL2014 (Sheldrick, 2015)
;
_computing_structure_solution
;
SIR2008 (Burla <i>et al.</i>,  2007)
;
_diffrn_ambient_temperature 100(2)
_diffrn_measured_fraction_theta_full 0.999
_diffrn_measured_fraction_theta_max 0.997
_diffrn_measurement_device_type 'D8 Venture Bruker'
_diffrn_measurement_method '\f and \w scans'
_diffrn_radiation_type MoK\a
_diffrn_radiation_wavelength 0.71073
_diffrn_reflns_av_R_equivalents 0.0368
_diffrn_reflns_limit_h_max 11
_diffrn_reflns_limit_h_min -11
_diffrn_reflns_limit_k_max 13
_diffrn_reflns_limit_k_min -13
_diffrn_reflns_limit_l_max 14
_diffrn_reflns_limit_l_min -14
_diffrn_reflns_number 42849
_diffrn_reflns_theta_full 25.242
_diffrn_reflns_theta_max 26.44
_diffrn_reflns_theta_min 2.842
_exptl_absorpt_coefficient_mu 0.27
_exptl_absorpt_correction_T_max 0.963
_exptl_absorpt_correction_T_min 0.908
_exptl_absorpt_correction_type multi-scan
_exptl_absorpt_process_details
;
(SADABS; Bruker, 2014)
;
_exptl_crystal_colour colourless
_exptl_crystal_density_diffrn 1.323
_exptl_crystal_description needle
_exptl_crystal_F_000 450
_exptl_crystal_size_max 0.4
_exptl_crystal_size_mid 0.1
_exptl_crystal_size_min 0.1
_refine_diff_density_max 0.301
_refine_diff_density_min -0.319
_refine_ls_abs_structure_details
;
Flack <i>x</i> determined using 3702 quotients
[(<i>I</i>^+^)-(<i>I</i>^-^)]/[(<i>I</i>^+^)+(<i>I</i>^-^)]
(Parsons <i>et al.</i>, 2013)
;
_refine_ls_abs_structure_Flack 0.006(18)
_refine_ls_extinction_method none
_refine_ls_goodness_of_fit_ref 1.079
_refine_ls_hydrogen_treatment constr
_refine_ls_matrix_type full
_refine_ls_number_parameters 518
_refine_ls_number_reflns 8712
_refine_ls_number_restraints 3
_refine_ls_restrained_S_all 1.079
_refine_ls_R_factor_all 0.0448
_refine_ls_R_factor_gt 0.0383
_refine_ls_shift/su_max 0
_refine_ls_shift/su_mean 0
_refine_ls_structure_factor_coef Fsqd
_refine_ls_weighting_details 'w=1/[\s^2^(Fo^2^)+(0.0306P)^2^+0.6225P] where P=(Fo^2^+2Fc^2^)/3'
_refine_ls_weighting_scheme calc
_refine_ls_wR_factor_ref 0.0869
_reflns_number_gt 8015
_reflns_number_total 8712
_reflns_threshold_expression 'I > 2\s(I)'
_cod_data_source_file is5415sup1.cif
_cod_data_source_block I
_cod_database_code 2241102

loop_
_symmetry_equiv_pos_site_id
_space_group_symop_operation_xyz
1 +X,+Y,+Z

loop_
_atom_site_type_symbol
_atom_site_label
_atom_site_fract_x
_atom_site_fract_y
_atom_site_fract_z
_atom_site_U_iso_or_equiv
_atom_site_adp_type
_atom_site_calc_flag
_atom_site_occupancy
O O1 1.0678(2) 0.1293(2) 0.8411(2) 0.0231(5) Uani d 1
O O2 1.1876(3) 0.3080(2) 0.8461(2) 0.0250(5) Uani d 1
O O3 0.9584(2) 0.4011(2) 0.4043(2) 0.0217(5) Uani d 1
O O4 0.9878(3) 0.1030(2) 0.5964(2) 0.0291(6) Uani d 1
O O6 0.6629(2) 0.2149(2) 0.2316(2) 0.0227(5) Uani d 1
O O5 0.4408(2) 0.2042(2) 0.4540(2) 0.0255(5) Uani d 1
O O7 0.4784(3) 0.3516(2) 0.1340(2) 0.0258(5) Uani d 1
N N1 1.1424(3) 0.3010(3) 0.6606(2) 0.0193(5) Uani d 1
H H1 1.1204 0.2444 0.6294 0.023 Uiso calc 1
N N2 1.1419(3) 0.2721(3) 0.3845(2) 0.0184(5) Uani d 1
H H2 1.2365 0.2643 0.375 0.022 Uiso calc 1
N N3 0.8189(3) 0.0590(3) 0.4865(2) 0.0182(5) Uani d 1
H H3N 0.8047 0.0582 0.4143 0.022 Uiso calc 1
N N4 0.6448(3) 0.3312(3) 0.4007(2) 0.0201(6) Uani d 1
H H4 0.7247 0.354 0.4241 0.024 Uiso calc 1
C C2 1.0641(4) 0.0413(3) 0.9781(3) 0.0247(7) Uani d 1
C C3 0.9992(4) 0.1148(4) 1.0520(3) 0.0320(8) Uani d 1
H H3A 1.0722 0.1771 1.0557 0.048 Uiso calc 1
H H3B 0.9688 0.0472 1.1378 0.048 Uiso calc 1
H H3C 0.9148 0.1676 1.0101 0.048 Uiso calc 1
C C4 1.2169(4) -0.0068(4) 1.0145(3) 0.0340(8) Uani d 1
H H4A 1.2551 -0.0538 0.9655 0.051 Uiso calc 1
H H4B 1.2152 -0.0701 1.1046 0.051 Uiso calc 1
H H4C 1.2793 0.0726 0.9968 0.051 Uiso calc 1
C C5 0.9658(5) -0.0760(4) 0.9937(3) 0.0337(8) Uani d 1
H H5A 0.8681 -0.0413 0.9694 0.051 Uiso calc 1
H H5B 0.9609 -0.1455 1.082 0.051 Uiso calc 1
H H5C 1.0048 -0.1171 0.9398 0.051 Uiso calc 1
C C6 1.1374(3) 0.2516(3) 0.7879(3) 0.0188(6) Uani d 1
C C7 1.1821(3) 0.4427(3) 0.5718(3) 0.0184(6) Uani d 1
C C8 1.3291(3) 0.4874(3) 0.5974(3) 0.0209(6) Uani d 1
H H8A 1.4024 0.416 0.6087 0.025 Uiso calc 1
H H8B 1.3192 0.4987 0.6757 0.025 Uiso calc 1
C C9 1.3792(4) 0.6251(3) 0.4845(3) 0.0228(7) Uani d 1
H H9A 1.4202 0.6865 0.5161 0.027 Uiso calc 1
H H9B 1.4557 0.6079 0.4312 0.027 Uiso calc 1
C C10 1.0661(4) 0.5433(3) 0.5752(3) 0.0212(7) Uani d 1
H H10A 1.0424 0.5261 0.6636 0.025 Uiso calc 1
H H10B 0.9763 0.5293 0.5405 0.025 Uiso calc 1
C C11 1.1215(4) 0.6921(3) 0.4972(3) 0.0250(7) Uani d 1
H H11A 1.1538 0.7293 0.554 0.03 Uiso calc 1
H H11B 1.0423 0.7503 0.4483 0.03 Uiso calc 1
C C12 1.2495(4) 0.6932(3) 0.4068(3) 0.0229(7) Uani d 1
H H12 1.2749 0.7893 0.3434 0.027 Uiso calc 1
C C13 1.2037(4) 0.6084(3) 0.3410(3) 0.0209(6) Uani d 1
H H13A 1.273 0.6244 0.2685 0.025 Uiso calc 1
H H13B 1.1059 0.6362 0.3088 0.025 Uiso calc 1
C C14 1.2014(3) 0.4545(3) 0.4365(3) 0.0180(6) Uani d 1
H H14 1.2989 0.4167 0.4283 0.022 Uiso calc 1
C C15 1.0890(3) 0.3744(3) 0.4071(3) 0.0168(6) Uani d 1
C C16 1.0454(3) 0.1744(3) 0.3755(3) 0.0196(6) Uani d 1
H H16 0.9842 0.2224 0.3018 0.024 Uiso calc 1
C C17 1.1352(4) 0.0646(3) 0.3577(3) 0.0259(7) Uani d 1
H H17A 1.0701 -0.002 0.3515 0.039 Uiso calc 1
H H17B 1.1951 0.0176 0.4301 0.039 Uiso calc 1
H H17C 1.1982 0.1078 0.2803 0.039 Uiso calc 1
C C18 0.9468(3) 0.1090(3) 0.4981(3) 0.0197(6) Uani d 1
C C19 0.7011(3) 0.0056(3) 0.5867(3) 0.0201(6) Uani d 1
C C20 0.7585(4) -0.0962(4) 0.7133(3) 0.0283(8) Uani d 1
H H20A 0.8161 -0.1678 0.7019 0.034 Uiso calc 1
H H20B 0.8229 -0.0474 0.7443 0.034 Uiso calc 1
C C21 0.6307(4) -0.1633(4) 0.8104(3) 0.0329(8) Uani d 1
H H21A 0.6228 -0.2616 0.8305 0.04 Uiso calc 1
H H21B 0.6476 -0.157 0.8892 0.04 Uiso calc 1
C C22 0.4899(4) -0.0907(4) 0.7570(3) 0.0291(8) Uani d 1
H H22 0.4081 -0.1283 0.8229 0.035 Uiso calc 1
C C23 0.5919(3) -0.0714(3) 0.5489(3) 0.0215(7) Uani d 1
H H23A 0.6379 -0.1539 0.5483 0.026 Uiso calc 1
H H23B 0.5616 -0.0117 0.4629 0.026 Uiso calc 1
C C24 0.4578(4) -0.1144(4) 0.6431(3) 0.0251(7) Uani d 1
H H24A 0.3729 -0.0596 0.6017 0.03 Uiso calc 1
H H24B 0.4344 -0.2125 0.6711 0.03 Uiso calc 1
C C25 0.5078(4) 0.0630(4) 0.7147(3) 0.0293(8) Uani d 1
H H25A 0.5363 0.0786 0.7864 0.035 Uiso calc 1
H H25B 0.4141 0.1091 0.6871 0.035 Uiso calc 1
C C26 0.6258(4) 0.1254(3) 0.6041(3) 0.0208(7) Uani d 1
H H26 0.6998 0.1757 0.6264 0.025 Uiso calc 1
C C27 0.5618(3) 0.2238(3) 0.4817(3) 0.0199(7) Uani d 1
C C28 0.5981(3) 0.4082(3) 0.2734(3) 0.0184(6) Uani d 1
H H28 0.4997 0.4461 0.2785 0.022 Uiso calc 1
C C29 0.7008(3) 0.5276(3) 0.1918(3) 0.0201(6) Uani d 1
H H29A 0.8023 0.4964 0.2074 0.024 Uiso calc 1
H H29B 0.6859 0.5548 0.1019 0.024 Uiso calc 1
C C30 0.6795(3) 0.6509(3) 0.2164(3) 0.0184(6) Uani d 1
C C31 0.7622(3) 0.6728(3) 0.3003(3) 0.0215(7) Uani d 1
H H31 0.8332 0.6077 0.3449 0.026 Uiso calc 1
C C32 0.7416(4) 0.7892(3) 0.3191(3) 0.0234(7) Uani d 1
H H32 0.7984 0.8032 0.3766 0.028 Uiso calc 1
C C33 0.6387(4) 0.8849(3) 0.2545(3) 0.0241(7) Uani d 1
H H33 0.6258 0.9652 0.2663 0.029 Uiso calc 1
C C34 0.5550(4) 0.8624(3) 0.1729(3) 0.0232(7) Uani d 1
H H34 0.4832 0.927 0.1293 0.028 Uiso calc 1
C C35 0.5748(4) 0.7466(3) 0.1541(3) 0.0215(7) Uani d 1
H H35 0.5161 0.7323 0.0978 0.026 Uiso calc 1
C C36 0.5859(3) 0.3116(3) 0.2127(3) 0.0210(7) Uani d 1
C C37 0.4548(4) 0.2729(3) 0.0647(3) 0.0239(7) Uani d 1
H H37A 0.3512 0.2783 0.0456 0.029 Uiso calc 1
H H37B 0.4769 0.1753 0.1182 0.029 Uiso calc 1
C C38 0.5472(4) 0.3240(4) -0.0556(3) 0.0245(7) Uani d 1
C C39 0.5375(4) 0.4594(4) -0.1454(4) 0.0319(8) Uani d 1
H H39 0.4758 0.5207 -0.1284 0.038 Uiso calc 1
C C40 0.6175(5) 0.5056(5) -0.2598(4) 0.0459(11) Uani d 1
H H40 0.6111 0.5985 -0.3209 0.055 Uiso calc 1
C C41 0.7064(4) 0.4168(5) -0.2849(4) 0.0455(12) Uani d 1
H H41 0.7596 0.4482 -0.3641 0.055 Uiso calc 1
C C42 0.7187(4) 0.2817(5) -0.1953(4) 0.0383(9) Uani d 1
H H42 0.781 0.2209 -0.2123 0.046 Uiso calc 1
C C43 0.6393(4) 0.2362(4) -0.0806(3) 0.0284(8) Uani d 1
H H43 0.6482 0.144 -0.0186 0.034 Uiso calc 1
C C1' 1.0834(4) 0.5291(4) 0.9249(3) 0.0258(7) Uani d 1
H H1' 1.132 0.4645 0.8961 0.031 Uiso calc 1
Cl Cl1' 0.89599(9) 0.52131(11) 0.91218(9) 0.0383(2) Uani d 1
Cl Cl2' 1.12316(10) 0.47771(11) 1.08293(9) 0.0413(2) Uani d 1
Cl Cl3' 1.15106(13) 0.69484(11) 0.82768(10) 0.0495(3) Uani d 1

loop_
_atom_site_aniso_label
_atom_site_aniso_U_11
_atom_site_aniso_U_22
_atom_site_aniso_U_33
_atom_site_aniso_U_12
_atom_site_aniso_U_13
_atom_site_aniso_U_23
O1 0.0315(13) 0.0226(12) 0.0123(11) -0.0053(10) -0.0028(9) -0.0049(9)
O2 0.0315(13) 0.0266(12) 0.0178(11) -0.0034(10) -0.0019(9) -0.0107(10)
O3 0.0192(12) 0.0247(12) 0.0221(12) 0.0005(9) -0.0045(9) -0.0107(10)
O4 0.0364(14) 0.0320(13) 0.0152(11) -0.0141(11) -0.0039(10) -0.0065(10)
O6 0.0273(12) 0.0230(12) 0.0203(11) 0.0059(10) -0.0049(9) -0.0117(9)
O5 0.0175(11) 0.0283(12) 0.0307(13) -0.0003(9) -0.0002(9) -0.0134(10)
O7 0.0270(12) 0.0291(13) 0.0284(13) 0.0060(10) -0.0111(10) -0.0183(11)
N1 0.0228(14) 0.0205(13) 0.0144(13) -0.0030(11) -0.0014(10) -0.0076(11)
N2 0.0145(12) 0.0208(13) 0.0193(13) -0.0031(10) 0.0017(10) -0.0085(11)
N3 0.0204(13) 0.0207(13) 0.0124(12) -0.0024(11) -0.0011(10) -0.0064(11)
N4 0.0206(14) 0.0229(14) 0.0185(13) -0.0018(11) -0.0017(10) -0.0105(11)
C2 0.0307(18) 0.0261(18) 0.0108(15) -0.0006(14) -0.0026(13) -0.0022(13)
C3 0.033(2) 0.043(2) 0.0204(17) -0.0050(17) 0.0013(15) -0.0156(16)
C4 0.036(2) 0.034(2) 0.0256(19) 0.0067(16) -0.0073(15) -0.0063(16)
C5 0.045(2) 0.0283(19) 0.0205(18) -0.0120(16) 0.0028(16) -0.0042(15)
C6 0.0206(15) 0.0198(15) 0.0149(14) -0.0002(12) -0.0006(12) -0.0069(12)
C7 0.0208(16) 0.0194(15) 0.0153(15) -0.0035(12) 0.0003(12) -0.0081(12)
C8 0.0216(16) 0.0232(17) 0.0173(15) -0.0031(13) -0.0017(12) -0.0083(13)
C9 0.0219(16) 0.0243(17) 0.0225(17) -0.0079(13) 0.0009(13) -0.0107(14)
C10 0.0216(16) 0.0236(17) 0.0188(16) 0.0002(13) 0.0024(13) -0.0103(14)
C11 0.0296(18) 0.0217(17) 0.0235(17) -0.0009(14) 0.0018(14) -0.0103(14)
C12 0.0258(17) 0.0193(16) 0.0216(16) -0.0055(13) 0.0003(13) -0.0075(13)
C13 0.0227(16) 0.0205(16) 0.0159(15) -0.0059(13) 0.0009(12) -0.0049(13)
C14 0.0161(15) 0.0211(15) 0.0161(15) -0.0010(12) 0.0002(12) -0.0078(13)
C15 0.0185(15) 0.0184(15) 0.0096(13) -0.0018(12) -0.0005(11) -0.0028(12)
C16 0.0183(15) 0.0200(16) 0.0213(16) -0.0020(12) -0.0027(12) -0.0097(13)
C17 0.0273(18) 0.0232(17) 0.0287(18) 0.0008(14) 0.0001(14) -0.0132(15)
C18 0.0242(16) 0.0149(15) 0.0183(15) -0.0009(12) -0.0027(13) -0.0057(12)
C19 0.0224(16) 0.0203(16) 0.0153(15) -0.0048(12) 0.0004(12) -0.0060(13)
C20 0.036(2) 0.0286(18) 0.0153(16) -0.0058(15) -0.0033(14) -0.0054(14)
C21 0.044(2) 0.033(2) 0.0163(17) -0.0165(17) 0.0027(15) -0.0052(15)
C22 0.0334(19) 0.035(2) 0.0195(17) -0.0143(16) 0.0082(14) -0.0134(15)
C23 0.0250(17) 0.0222(16) 0.0181(16) -0.0039(13) -0.0003(13) -0.0095(13)
C24 0.0272(17) 0.0287(18) 0.0207(16) -0.0105(14) 0.0048(14) -0.0126(14)
C25 0.037(2) 0.036(2) 0.0196(17) -0.0117(16) 0.0106(14) -0.0177(15)
C26 0.0248(16) 0.0233(16) 0.0167(15) -0.0053(13) 0.0028(12) -0.0116(13)
C27 0.0179(16) 0.0224(16) 0.0244(16) -0.0025(13) 0.0035(13) -0.0155(14)
C28 0.0189(15) 0.0212(16) 0.0179(15) 0.0026(12) -0.0040(12) -0.0110(13)
C29 0.0196(16) 0.0223(16) 0.0186(15) 0.0004(13) 0.0003(12) -0.0095(13)
C30 0.0200(15) 0.0181(15) 0.0150(14) -0.0017(12) 0.0050(12) -0.0060(12)
C31 0.0211(16) 0.0214(16) 0.0193(16) 0.0001(13) 0.0015(12) -0.0072(13)
C32 0.0238(17) 0.0259(17) 0.0237(17) -0.0005(13) -0.0011(13) -0.0139(14)
C33 0.0279(17) 0.0187(16) 0.0265(17) -0.0018(13) 0.0046(14) -0.0116(14)
C34 0.0229(16) 0.0182(16) 0.0238(17) 0.0028(13) 0.0011(13) -0.0054(13)
C35 0.0221(16) 0.0233(16) 0.0168(15) -0.0017(13) 0.0016(13) -0.0073(13)
C36 0.0208(16) 0.0229(17) 0.0197(16) -0.0012(13) -0.0019(13) -0.0097(13)
C37 0.0280(18) 0.0236(17) 0.0233(17) -0.0008(14) -0.0059(14) -0.0126(14)
C38 0.0238(17) 0.0284(17) 0.0238(17) -0.0042(14) -0.0102(14) -0.0128(15)
C39 0.0273(19) 0.0280(19) 0.034(2) -0.0013(15) -0.0129(15) -0.0069(16)
C40 0.036(2) 0.045(2) 0.035(2) -0.0161(19) -0.0136(18) 0.0036(19)
C41 0.027(2) 0.075(3) 0.027(2) -0.023(2) -0.0011(16) -0.015(2)
C42 0.028(2) 0.061(3) 0.037(2) -0.0103(18) -0.0017(16) -0.031(2)
C43 0.0280(18) 0.0317(19) 0.0279(18) -0.0047(15) -0.0034(14) -0.0150(15)
C1' 0.0252(17) 0.0344(19) 0.0222(16) -0.0014(14) 0.0004(13) -0.0165(15)
Cl1' 0.0243(4) 0.0616(6) 0.0342(5) -0.0032(4) -0.0015(4) -0.0259(5)
Cl2' 0.0409(5) 0.0598(6) 0.0259(5) 0.0046(5) -0.0090(4) -0.0208(5)
Cl3' 0.0607(7) 0.0457(6) 0.0387(6) -0.0254(5) 0.0144(5) -0.0172(5)

loop_
_atom_type_symbol
_atom_type_description
_atom_type_scat_dispersion_real
_atom_type_scat_dispersion_imag
_atom_type_scat_source
C C 0.0033 0.0016 'International Tables Vol C Tables 4.2.6.8 and 6.1.1.4'
N N 0.0061 0.0033 'International Tables Vol C Tables 4.2.6.8 and 6.1.1.4'
O O 0.0106 0.006 'International Tables Vol C Tables 4.2.6.8 and 6.1.1.4'
H H 0 0 'International Tables Vol C Tables 4.2.6.8 and 6.1.1.4'
Cl Cl 0.1484 0.1585 'International Tables Vol C Tables 4.2.6.8 and 6.1.1.4'

loop_
_geom_angle_atom_site_label_1
_geom_angle_atom_site_label_2
_geom_angle_atom_site_label_3
_geom_angle
C6 O1 C2 121.4(2)
C36 O7 C37 117.1(3)
C6 N1 C7 124.1(3)
C6 N1 H1 118
C7 N1 H1 118
C15 N2 C16 120.6(3)
C15 N2 H2 119.7
C16 N2 H2 119.7
C18 N3 C19 124.5(3)
C18 N3 H3N 117.8
C19 N3 H3N 117.8
C27 N4 C28 117.8(3)
C27 N4 H4 121.1
C28 N4 H4 121.1
O1 C2 C5 102.2(3)
O1 C2 C4 108.5(3)
C5 C2 C4 111.6(3)
O1 C2 C3 111.8(3)
C5 C2 C3 110.5(3)
C4 C2 C3 111.7(3)
C2 C3 H3A 109.5
C2 C3 H3B 109.5
H3A C3 H3B 109.5
C2 C3 H3C 109.5
H3A C3 H3C 109.5
H3B C3 H3C 109.5
C2 C4 H4A 109.5
C2 C4 H4B 109.5
H4A C4 H4B 109.5
C2 C4 H4C 109.5
H4A C4 H4C 109.5
H4B C4 H4C 109.5
C2 C5 H5A 109.5
C2 C5 H5B 109.5
H5A C5 H5B 109.5
C2 C5 H5C 109.5
H5A C5 H5C 109.5
H5B C5 H5C 109.5
O2 C6 O1 125.0(3)
O2 C6 N1 126.0(3)
O1 C6 N1 109.0(3)
N1 C7 C10 111.5(2)
N1 C7 C8 112.5(2)
C10 C7 C8 108.5(3)
N1 C7 C14 109.2(2)
C10 C7 C14 109.5(2)
C8 C7 C14 105.5(2)
C7 C8 C9 109.4(3)
C7 C8 H8A 109.8
C9 C8 H8A 109.8
C7 C8 H8B 109.8
C9 C8 H8B 109.8
H8A C8 H8B 108.2
C12 C9 C8 109.3(3)
C12 C9 H9A 109.8
C8 C9 H9A 109.8
C12 C9 H9B 109.8
C8 C9 H9B 109.8
H9A C9 H9B 108.3
C7 C10 C11 110.1(3)
C7 C10 H10A 109.6
C11 C10 H10A 109.6
C7 C10 H10B 109.6
C11 C10 H10B 109.6
H10A C10 H10B 108.2
C10 C11 C12 108.8(3)
C10 C11 H11A 109.9
C12 C11 H11A 109.9
C10 C11 H11B 109.9
C12 C11 H11B 109.9
H11A C11 H11B 108.3
C9 C12 C13 108.9(3)
C9 C12 C11 108.5(3)
C13 C12 C11 107.8(3)
C9 C12 H12 110.5
C13 C12 H12 110.5
C11 C12 H12 110.5
C12 C13 C14 109.0(3)
C12 C13 H13A 109.9
C14 C13 H13A 109.9
C12 C13 H13B 109.9
C14 C13 H13B 109.9
H13A C13 H13B 108.3
C15 C14 C13 111.6(3)
C15 C14 C7 114.1(2)
C13 C14 C7 108.5(2)
C15 C14 H14 107.4
C13 C14 H14 107.4
C7 C14 H14 107.4
O3 C15 N2 122.2(3)
O3 C15 C14 122.8(3)
N2 C15 C14 115.0(3)
N2 C16 C17 109.2(3)
N2 C16 C18 108.5(2)
C17 C16 C18 110.5(3)
N2 C16 H16 109.6
C17 C16 H16 109.6
C18 C16 H16 109.6
C16 C17 H17A 109.5
C16 C17 H17B 109.5
H17A C17 H17B 109.5
C16 C17 H17C 109.5
H17A C17 H17C 109.5
H17B C17 H17C 109.5
O4 C18 N3 124.9(3)
O4 C18 C16 120.3(3)
N3 C18 C16 114.8(3)
N3 C19 C23 108.1(2)
N3 C19 C20 111.5(3)
C23 C19 C20 107.7(3)
N3 C19 C26 110.3(2)
C23 C19 C26 110.5(3)
C20 C19 C26 108.6(3)
C21 C20 C19 109.8(3)
C21 C20 H20A 109.7
C19 C20 H20A 109.7
C21 C20 H20B 109.7
C19 C20 H20B 109.7
H20A C20 H20B 108.2
C22 C21 C20 109.6(3)
C22 C21 H21A 109.7
C20 C21 H21A 109.7
C22 C21 H21B 109.7
C20 C21 H21B 109.7
H21A C21 H21B 108.2
C25 C22 C21 109.5(3)
C25 C22 C24 109.2(3)
C21 C22 C24 108.9(3)
C25 C22 H22 109.8
C21 C22 H22 109.8
C24 C22 H22 109.8
C19 C23 C24 109.9(3)
C19 C23 H23A 109.7
C24 C23 H23A 109.7
C19 C23 H23B 109.7
C24 C23 H23B 109.7
H23A C23 H23B 108.2
C22 C24 C23 109.3(3)
C22 C24 H24A 109.8
C23 C24 H24A 109.8
C22 C24 H24B 109.8
C23 C24 H24B 109.8
H24A C24 H24B 108.3
C22 C25 C26 110.4(3)
C22 C25 H25A 109.6
C26 C25 H25A 109.6
C22 C25 H25B 109.6
C26 C25 H25B 109.6
H25A C25 H25B 108.1
C27 C26 C25 112.1(3)
C27 C26 C19 109.6(2)
C25 C26 C19 108.2(3)
C27 C26 H26 109
C25 C26 H26 109
C19 C26 H26 109
O5 C27 N4 120.5(3)
O5 C27 C26 121.8(3)
N4 C27 C26 117.7(3)
N4 C28 C29 112.5(2)
N4 C28 C36 109.2(2)
C29 C28 C36 109.9(3)
N4 C28 H28 108.4
C29 C28 H28 108.4
C36 C28 H28 108.4
C30 C29 C28 113.4(3)
C30 C29 H29A 108.9
C28 C29 H29A 108.9
C30 C29 H29B 108.9
C28 C29 H29B 108.9
H29A C29 H29B 107.7
C35 C30 C31 118.5(3)
C35 C30 C29 119.6(3)
C31 C30 C29 121.9(3)
C32 C31 C30 120.4(3)
C32 C31 H31 119.8
C30 C31 H31 119.8
C33 C32 C31 120.4(3)
C33 C32 H32 119.8
C31 C32 H32 119.8
C34 C33 C32 119.4(3)
C34 C33 H33 120.3
C32 C33 H33 120.3
C33 C34 C35 120.5(3)
C33 C34 H34 119.7
C35 C34 H34 119.7
C34 C35 C30 120.8(3)
C34 C35 H35 119.6
C30 C35 H35 119.6
O6 C36 O7 125.0(3)
O6 C36 C28 125.1(3)
O7 C36 C28 109.9(3)
O7 C37 C38 112.1(3)
O7 C37 H37A 109.2
C38 C37 H37A 109.2
O7 C37 H37B 109.2
C38 C37 H37B 109.2
H37A C37 H37B 107.9
C43 C38 C39 119.4(3)
C43 C38 C37 120.7(3)
C39 C38 C37 119.9(3)
C40 C39 C38 120.1(4)
C40 C39 H39 119.9
C38 C39 H39 119.9
C41 C40 C39 120.0(4)
C41 C40 H40 120
C39 C40 H40 120
C40 C41 C42 120.3(4)
C40 C41 H41 119.8
C42 C41 H41 119.8
C43 C42 C41 119.4(4)
C43 C42 H42 120.3
C41 C42 H42 120.3
C42 C43 C38 120.6(4)
C42 C43 H43 119.7
C38 C43 H43 119.7
Cl3' C1' Cl1' 110.4(2)
Cl3' C1' Cl2' 110.83(19)
Cl1' C1' Cl2' 110.70(19)
Cl3' C1' H1' 108.3
Cl1' C1' H1' 108.3
Cl2' C1' H1' 108.3

loop_
_geom_bond_atom_site_label_1
_geom_bond_atom_site_label_2
_geom_bond_distance
O1 C6 1.346(4)
O1 C2 1.472(4)
O2 C6 1.222(4)
O3 C15 1.233(4)
O4 C18 1.221(4)
O6 C36 1.203(4)
O5 C27 1.231(4)
O7 C36 1.334(4)
O7 C37 1.454(4)
N1 C6 1.357(4)
N1 C7 1.465(4)
N1 H1 0.88
N2 C15 1.336(4)
N2 C16 1.442(4)
N2 H2 0.88
N3 C18 1.346(4)
N3 C19 1.475(4)
N3 H3N 0.88
N4 C27 1.347(4)
N4 C28 1.452(4)
N4 H4 0.88
C2 C5 1.514(5)
C2 C4 1.515(5)
C2 C3 1.521(5)
C3 H3A 0.98
C3 H3B 0.98
C3 H3C 0.98
C4 H4A 0.98
C4 H4B 0.98
C4 H4C 0.98
C5 H5A 0.98
C5 H5B 0.98
C5 H5C 0.98
C7 C10 1.530(4)
C7 C8 1.539(4)
C7 C14 1.552(4)
C8 C9 1.553(4)
C8 H8A 0.99
C8 H8B 0.99
C9 C12 1.525(5)
C9 H9A 0.99
C9 H9B 0.99
C10 C11 1.540(4)
C10 H10A 0.99
C10 H10B 0.99
C11 C12 1.542(5)
C11 H11A 0.99
C11 H11B 0.99
C12 C13 1.529(5)
C12 H12 1
C13 C14 1.548(4)
C13 H13A 0.99
C13 H13B 0.99
C14 C15 1.518(4)
C14 H14 1
C16 C17 1.526(4)
C16 C18 1.545(4)
C16 H16 1
C17 H17A 0.98
C17 H17B 0.98
C17 H17C 0.98
C19 C23 1.529(4)
C19 C20 1.536(4)
C19 C26 1.556(4)
C20 C21 1.536(5)
C20 H20A 0.99
C20 H20B 0.99
C21 C22 1.527(6)
C21 H21A 0.99
C21 H21B 0.99
C22 C25 1.527(5)
C22 C24 1.531(5)
C22 H22 1
C23 C24 1.542(4)
C23 H23A 0.99
C23 H23B 0.99
C24 H24A 0.99
C24 H24B 0.99
C25 C26 1.556(4)
C25 H25A 0.99
C25 H25B 0.99
C26 C27 1.517(5)
C26 H26 1
C28 C29 1.526(4)
C28 C36 1.527(4)
C28 H28 1
C29 C30 1.503(4)
C29 H29A 0.99
C29 H29B 0.99
C30 C35 1.391(5)
C30 C31 1.393(5)
C31 C32 1.391(5)
C31 H31 0.95
C32 C33 1.385(5)
C32 H32 0.95
C33 C34 1.380(5)
C33 H33 0.95
C34 C35 1.383(5)
C34 H34 0.95
C35 H35 0.95
C37 C38 1.494(5)
C37 H37A 0.99
C37 H37B 0.99
C38 C43 1.385(5)
C38 C39 1.387(5)
C39 C40 1.386(6)
C39 H39 0.95
C40 C41 1.378(7)
C40 H40 0.95
C41 C42 1.386(6)
C41 H41 0.95
C42 C43 1.385(5)
C42 H42 0.95
C43 H43 0.95
C1' Cl3' 1.751(4)
C1' Cl1' 1.751(3)
C1' Cl2' 1.762(3)
C1' H1' 1

loop_
_geom_hbond_atom_site_label_D
_geom_hbond_atom_site_label_H
_geom_hbond_atom_site_label_A
_geom_hbond_site_symmetry_A
_geom_hbond_distance_DH
_geom_hbond_distance_HA
_geom_hbond_distance_DA
_geom_hbond_angle_DHA
_geom_hbond_publ_flag
N1 H1 O4 . 0.88 2.16 2.994(4) 157 y
N2 H2 O5 1_655 0.88 2.12 2.914(3) 150 y
N3 H3N O6 . 0.88 2.51 3.159(3) 131 y
N4 H4 O3 . 0.88 2.20 3.009(3) 153 y
C1' H1' O2 . 1.00 2.09 3.071(4) 167 y

loop_
_geom_torsion_atom_site_label_1
_geom_torsion_atom_site_label_2
_geom_torsion_atom_site_label_3
_geom_torsion_atom_site_label_4
_geom_torsion
C2 O1 C6 N1 171.0(3)
C6 N1 C7 C14 170.3(3)
N1 C7 C14 C15 40.5(3)
C7 C14 C15 N2 -115.8(3)
C14 C15 N2 C16 169.9(3)
C15 N2 C16 C18 -56.0(4)
N2 C16 C18 N3 155.4(3)
C16 C18 N3 C19 -173.2(3)
C18 N3 C19 C26 72.4(4)
N3 C19 C26 C27 60.2(3)
C19 C26 C27 N4 -92.4(3)
C26 C27 N4 C28 167.0(3)
C27 N4 C28 C36 -58.1(4)
N4 C28 C36 O7 147.0(3)
C6 O1 C2 C5 175.6(3)
C6 O1 C2 C4 -66.3(4)
C6 O1 C2 C3 57.3(4)
C2 O1 C6 O2 -9.0(5)
C7 N1 C6 O2 -13.3(5)
C7 N1 C6 O1 166.7(3)
C6 N1 C7 C10 -68.6(4)
C6 N1 C7 C8 53.5(4)
N1 C7 C8 C9 168.0(2)
C10 C7 C8 C9 -68.2(3)
C14 C7 C8 C9 49.1(3)
C7 C8 C9 C12 17.7(4)
N1 C7 C10 C11 171.1(3)
C8 C7 C10 C11 46.7(3)
C14 C7 C10 C11 -68.0(3)
C7 C10 C11 C12 18.9(4)
C8 C9 C12 C13 -68.8(3)
C8 C9 C12 C11 48.2(3)
C10 C11 C12 C9 -69.9(3)
C10 C11 C12 C13 47.9(4)
C9 C12 C13 C14 44.8(3)
C11 C12 C13 C14 -72.7(3)
C12 C13 C14 C15 150.0(3)
C12 C13 C14 C7 23.4(3)
C10 C7 C14 C15 -81.8(3)
C8 C7 C14 C15 161.6(3)
N1 C7 C14 C13 165.6(2)
C10 C7 C14 C13 43.3(3)
C8 C7 C14 C13 -73.3(3)
C16 N2 C15 O3 -10.0(4)
C13 C14 C15 O3 -59.4(4)
C7 C14 C15 O3 64.1(4)
C13 C14 C15 N2 120.7(3)
C15 N2 C16 C17 -176.4(3)
C19 N3 C18 O4 8.4(5)
N2 C16 C18 O4 -26.1(4)
C17 C16 C18 O4 93.5(4)
C17 C16 C18 N3 -85.0(3)
C18 N3 C19 C23 -166.8(3)
C18 N3 C19 C20 -48.5(4)
N3 C19 C20 C21 -172.7(3)
C23 C19 C20 C21 -54.2(4)
C26 C19 C20 C21 65.5(3)
C19 C20 C21 C22 -9.3(4)
C20 C21 C22 C25 -54.1(4)
C20 C21 C22 C24 65.1(4)
N3 C19 C23 C24 -173.3(3)
C20 C19 C23 C24 66.0(3)
C26 C19 C23 C24 -52.5(3)
C25 C22 C24 C23 66.2(4)
C21 C22 C24 C23 -53.3(4)
C19 C23 C24 C22 -10.8(4)
C21 C22 C25 C26 64.3(4)
C24 C22 C25 C26 -54.8(4)
C22 C25 C26 C27 113.0(3)
C22 C25 C26 C19 -7.9(4)
C23 C19 C26 C27 -59.3(3)
C20 C19 C26 C27 -177.3(3)
N3 C19 C26 C25 -177.4(3)
C23 C19 C26 C25 63.2(3)
C20 C19 C26 C25 -54.8(3)
C28 N4 C27 O5 -10.1(4)
C25 C26 C27 O5 -35.5(4)
C19 C26 C27 O5 84.6(4)
C25 C26 C27 N4 147.5(3)
C27 N4 C28 C29 179.6(3)
N4 C28 C29 C30 -78.8(3)
C36 C28 C29 C30 159.3(3)
C28 C29 C30 C35 -85.7(4)
C28 C29 C30 C31 94.4(3)
C35 C30 C31 C32 -1.1(5)
C29 C30 C31 C32 178.8(3)
C30 C31 C32 C33 -0.1(5)
C31 C32 C33 C34 1.1(5)
C32 C33 C34 C35 -0.9(5)
C33 C34 C35 C30 -0.3(5)
C31 C30 C35 C34 1.3(5)
C29 C30 C35 C34 -178.6(3)
C37 O7 C36 O6 -1.0(5)
C37 O7 C36 C28 178.1(3)
N4 C28 C36 O6 -33.9(4)
C29 C28 C36 O6 90.0(4)
C29 C28 C36 O7 -89.1(3)
C36 O7 C37 C38 -87.1(3)
O7 C37 C38 C43 124.5(3)
O7 C37 C38 C39 -57.7(4)
C43 C38 C39 C40 1.1(5)
C37 C38 C39 C40 -176.7(3)
C38 C39 C40 C41 0.3(6)
C39 C40 C41 C42 -1.3(6)
C40 C41 C42 C43 0.8(6)
C41 C42 C43 C38 0.6(5)
C39 C38 C43 C42 -1.6(5)
C37 C38 C43 C42 176.2(3)

_cod_database_fobs_code 2241102
